data_4061085
_journal_name_full Organometallics
_journal_paper_doi 10.1021/om049481b
_journal_year 2004
_chemical_formula_sum 'C40 H68 N6 Si2 Zr2'
_chemical_formula_weight 871.62
_space_group_IT_number 2
_symmetry_cell_setting triclinic
_symmetry_space_group_name_Hall '-P 1'
_symmetry_space_group_name_H-M 'P -1'
_cell_angle_alpha 83.34(2)
_cell_angle_beta 82.82(2)
_cell_angle_gamma 83.407(18)
_cell_formula_units_Z 1
_cell_length_a 8.3147(14)
_cell_length_b 9.7962(18)
_cell_length_c 13.937(3)
_cell_measurement_temperature 153(2)
_cell_volume 1112.9(4)
_diffrn_ambient_temperature 153(2)
_exptl_crystal_density_diffrn 1.301
_cod_depositor_comments
;
The following automatic conversions were performed:
'_symmetry_cell_setting' value 'Triclinic' changed to 'triclinic'
according to '/home/saulius/struct/CIF-dictionaries/cif_core.dic'
dictionary named 'cif_core.dic' version 2.4.1 from 2010-06-29.

Automatic conversion script
Id: cif_fix_enum 1527 2010-12-29 10:47:43Z saulius 
;
_cod_database_code 4061085

loop_
_symmetry_equiv_pos_as_xyz
'x, y, z'
'-x, -y, -z'

loop_
_atom_site_label
_atom_site_type_symbol
_atom_site_fract_x
_atom_site_fract_y
_atom_site_fract_z
_atom_site_U_iso_or_equiv
_atom_site_adp_type
_atom_site_occupancy
_atom_site_symmetry_multiplicity
_atom_site_calc_flag
_atom_site_refinement_flags
_atom_site_disorder_assembly
_atom_site_disorder_group
Zr1 Zr 0.74460(4) 0.25116(3) 0.22216(2) 0.02606(12) Uani 1 1 d . . .
Si1 Si 0.60090(10) -0.02149(8) 0.24456(6) 0.02269(19) Uani 1 1 d . . .
N1 N 0.7760(3) 0.0415(3) 0.26693(19) 0.0232(5) Uani 1 1 d . A .
N2 N 0.9352(4) 0.2900(4) 0.1237(2) 0.0358(7) Uani 1 1 d . . .
N3 N 0.7720(4) 0.3499(3) 0.3351(2) 0.0315(6) Uani 1 1 d . . .
C1 C 0.4588(3) 0.3905(3) 0.2019(2) 0.0188(5) Uani 1 1 d . . .
C2 C 0.4033(4) 0.5169(3) 0.2413(2) 0.0260(6) Uani 1 1 d . . .
H2 H 0.4190 0.6029 0.2041 0.031 Uiso 1 1 calc R . .
C3 C 0.3266(5) 0.5118(4) 0.3342(3) 0.0342(8) Uani 1 1 d . . .
H3 H 0.2866 0.5958 0.3608 0.041 Uiso 1 1 calc R . .
C4 C 0.3052(5) 0.3855(4) 0.3914(3) 0.0354(8) Uani 1 1 d . . .
H4 H 0.2518 0.3863 0.4558 0.042 Uiso 1 1 calc R . .
C5 C 0.3601(4) 0.2612(3) 0.3562(2) 0.0258(6) Uani 1 1 d . . .
H5 H 0.3482 0.1768 0.3964 0.031 Uiso 1 1 calc R . .
C6 C 0.4346(3) 0.2608(3) 0.2591(2) 0.0182(5) Uani 1 1 d . . .
C7 C 0.4981(3) 0.1493(3) 0.2011(2) 0.0190(6) Uani 1 1 d . . .
C8 C 0.5514(4) 0.2168(3) 0.1070(2) 0.0198(6) Uani 1 1 d . . .
H8 H 0.5907 0.1698 0.0514 0.024 Uiso 1 1 calc R . .
C9 C 0.5379(4) 0.3613(3) 0.1077(2) 0.0193(6) Uani 1 1 d . . .
C10 C 0.5765(4) 0.4687(3) 0.0239(2) 0.0232(6) Uani 1 1 d . . .
H10A H 0.6567 0.4260 -0.0254 0.028 Uiso 1 1 calc R . .
H10B H 0.6269 0.5434 0.0476 0.028 Uiso 1 1 calc R . .
C11 C 0.4853(5) -0.1129(4) 0.3522(3) 0.0407(9) Uani 1 1 d . . .
H11A H 0.5421 -0.2045 0.3679 0.061 Uiso 1 1 calc R . .
H11B H 0.3755 -0.1227 0.3371 0.061 Uiso 1 1 calc R . .
H11C H 0.4776 -0.0592 0.4080 0.061 Uiso 1 1 calc R . .
C12 C 0.6214(5) -0.1365(4) 0.1449(3) 0.0417(9) Uani 1 1 d . . .
H12A H 0.6787 -0.0917 0.0860 0.062 Uiso 1 1 calc R . .
H12B H 0.5129 -0.1538 0.1317 0.062 Uiso 1 1 calc R . .
H12C H 0.6833 -0.2244 0.1647 0.062 Uiso 1 1 calc R . .
C13 C 0.9276(4) -0.0396(4) 0.2957(3) 0.0331(8) Uani 1 1 d . . .
C14 C 0.8886(7) -0.1535(6) 0.3753(5) 0.078(2) Uani 1 1 d . A .
H14A H 0.8264 -0.1132 0.4315 0.117 Uiso 1 1 calc R . .
H14B H 0.9902 -0.2039 0.3946 0.117 Uiso 1 1 calc R . .
H14C H 0.8239 -0.2172 0.3513 0.117 Uiso 1 1 calc R . .
C15 C 1.0324(6) 0.0513(5) 0.3375(5) 0.0686(17) Uani 1 1 d . A .
H15A H 1.0810 0.1146 0.2850 0.103 Uiso 1 1 calc R . .
H15B H 1.1191 -0.0068 0.3688 0.103 Uiso 1 1 calc R . .
H34C H 0.9646 0.1048 0.3856 0.103 Uiso 1 1 calc R . .
C16A C 1.039(3) -0.080(4) 0.2033(19) 0.076(6) Uani 0.62(5) 1 d P A 1
H16A H 1.1336 -0.1418 0.2224 0.114 Uiso 0.62(5) 1 calc PR A 1
H16B H 1.0771 0.0040 0.1658 0.114 Uiso 0.62(5) 1 calc PR A 1
H16C H 0.9782 -0.1262 0.1634 0.114 Uiso 0.62(5) 1 calc PR A 1
C16B C 0.999(5) -0.131(6) 0.219(3) 0.076(6) Uani 0.38(5) 1 d P A 2
H16D H 0.9179 -0.1897 0.2065 0.114 Uiso 0.38(5) 1 calc PR A 2
H16E H 1.0947 -0.1890 0.2405 0.114 Uiso 0.38(5) 1 calc PR A 2
H16F H 1.0325 -0.0736 0.1586 0.114 Uiso 0.38(5) 1 calc PR A 2
C17 C 0.9640(6) 0.2456(6) 0.0271(3) 0.0593(14) Uani 1 1 d . . .
H17A H 0.9796 0.3259 -0.0208 0.089 Uiso 1 1 calc R . .
H17B H 0.8701 0.2014 0.0142 0.089 Uiso 1 1 calc R . .
H17C H 1.0618 0.1796 0.0223 0.089 Uiso 1 1 calc R . .
C18 C 1.0764(5) 0.3534(6) 0.1427(4) 0.0602(14) Uani 1 1 d . . .
H18A H 1.1737 0.2871 0.1357 0.090 Uiso 1 1 calc R . .
H18B H 1.0594 0.3804 0.2091 0.090 Uiso 1 1 calc R . .
H18C H 1.0912 0.4353 0.0963 0.090 Uiso 1 1 calc R . .
C19 C 0.7408(6) 0.3093(6) 0.4391(3) 0.0555(12) Uani 1 1 d . . .
H19A H 0.8334 0.3272 0.4714 0.083 Uiso 1 1 calc R . .
H19B H 0.7264 0.2106 0.4501 0.083 Uiso 1 1 calc R . .
H19C H 0.6418 0.3628 0.4658 0.083 Uiso 1 1 calc R . .
C20 C 0.7921(6) 0.4959(4) 0.3156(4) 0.0550(12) Uani 1 1 d . . .
H20A H 0.6994 0.5494 0.3491 0.082 Uiso 1 1 calc R . .
H20B H 0.7974 0.5231 0.2454 0.082 Uiso 1 1 calc R . .
H20C H 0.8932 0.5140 0.3390 0.082 Uiso 1 1 calc R . .

loop_
_atom_site_aniso_label
_atom_site_aniso_U_11
_atom_site_aniso_U_22
_atom_site_aniso_U_33
_atom_site_aniso_U_23
_atom_site_aniso_U_13
_atom_site_aniso_U_12
Zr1 0.02520(18) 0.02669(19) 0.02617(18) 0.00229(12) -0.00467(12) -0.00531(12)
Si1 0.0219(4) 0.0165(4) 0.0288(4) 0.0029(3) -0.0031(3) -0.0029(3)
N1 0.0189(12) 0.0227(13) 0.0267(13) 0.0030(10) -0.0051(10) 0.0004(10)
N2 0.0231(14) 0.0449(18) 0.0375(16) 0.0111(14) -0.0048(12) -0.0088(13)
N3 0.0330(15) 0.0312(15) 0.0319(15) -0.0024(12) -0.0118(12) -0.0024(12)
C1 0.0163(13) 0.0201(14) 0.0193(13) 0.0034(11) -0.0036(10) -0.0029(10)
C2 0.0276(16) 0.0212(15) 0.0286(16) -0.0005(12) -0.0035(12) -0.0019(12)
C3 0.0382(19) 0.0278(17) 0.0351(18) -0.0091(14) 0.0028(15) 0.0012(14)
C4 0.0379(19) 0.039(2) 0.0261(16) -0.0038(14) 0.0089(14) -0.0037(15)
C5 0.0257(15) 0.0290(16) 0.0208(14) 0.0039(12) 0.0023(12) -0.0067(12)
C6 0.0138(12) 0.0210(14) 0.0191(13) 0.0029(11) -0.0017(10) -0.0036(10)
C7 0.0163(13) 0.0192(13) 0.0218(14) 0.0030(11) -0.0049(10) -0.0051(10)
C8 0.0181(13) 0.0244(14) 0.0168(13) 0.0011(11) -0.0045(10) -0.0022(11)
C9 0.0185(13) 0.0218(14) 0.0169(13) 0.0058(11) -0.0050(10) -0.0039(11)
C10 0.0205(14) 0.0274(15) 0.0201(14) 0.0083(12) -0.0027(11) -0.0058(12)
C11 0.0352(19) 0.0287(18) 0.051(2) 0.0187(16) 0.0008(17) -0.0022(15)
C12 0.045(2) 0.0282(18) 0.054(2) -0.0108(17) -0.0048(18) -0.0056(16)
C13 0.0289(17) 0.0290(17) 0.041(2) -0.0001(15) -0.0149(15) 0.0056(14)
C14 0.058(3) 0.059(3) 0.113(5) 0.046(3) -0.046(3) -0.010(3)
C15 0.035(2) 0.044(3) 0.133(5) -0.001(3) -0.047(3) 0.0026(19)
C16A 0.039(10) 0.119(18) 0.064(9) -0.028(11) -0.010(7) 0.041(9)
C16B 0.039(10) 0.119(18) 0.064(9) -0.028(11) -0.010(7) 0.041(9)
C17 0.033(2) 0.100(4) 0.039(2) 0.002(2) 0.0069(17) -0.001(2)
C18 0.028(2) 0.069(3) 0.084(4) 0.016(3) -0.011(2) -0.024(2)
C19 0.058(3) 0.077(3) 0.031(2) -0.010(2) -0.0131(19) 0.007(2)
C20 0.052(3) 0.032(2) 0.086(4) -0.012(2) -0.024(2) -0.0027(19)

loop_
_geom_bond_atom_site_label_1
_geom_bond_atom_site_label_2
_geom_bond_distance
_geom_bond_site_symmetry_2
_geom_bond_publ_flag
Zr1 N3 1.989(3) . ?
Zr1 N2 2.003(3) . ?
Zr1 N1 2.073(3) . ?
Zr1 C7 2.444(3) . ?
Zr1 C8 2.483(3) . ?
Zr1 C9 2.555(3) . ?
Zr1 C6 2.557(3) . ?
Zr1 C1 2.631(3) . ?
Zr1 Si1 3.0175(11) . ?
Si1 N1 1.721(3) . ?
Si1 C7 1.861(3) . ?
Si1 C12 1.867(4) . ?
Si1 C11 1.872(4) . ?
N1 C13 1.485(4) . ?
N2 C17 1.446(6) . ?
N2 C18 1.455(5) . ?
N3 C20 1.450(5) . ?
N3 C19 1.457(5) . ?
C1 C2 1.419(4) . ?
C1 C9 1.437(4) . ?
C1 C6 1.440(4) . ?
C2 C3 1.368(5) . ?
C2 H2 0.9500 . ?
C3 C4 1.409(5) . ?
C3 H3 0.9500 . ?
C4 C5 1.374(5) . ?
C4 H4 0.9500 . ?
C5 C6 1.417(4) . ?
C5 H5 0.9500 . ?
C6 C7 1.446(4) . ?
C7 C8 1.441(4) . ?
C8 C9 1.409(4) . ?
C8 H8 0.9500 . ?
C9 C10 1.507(4) . ?
C10 C10 1.542(6) 2_665 ?
C10 H10A 0.9900 . ?
C10 H10B 0.9900 . ?
C11 H11A 0.9800 . ?
C11 H11B 0.9800 . ?
C11 H11C 0.9800 . ?
C12 H12A 0.9800 . ?
C12 H12B 0.9800 . ?
C12 H12C 0.9800 . ?
C13 C16B 1.50(4) . ?
C13 C14 1.512(6) . ?
C13 C15 1.523(6) . ?
C13 C16A 1.55(2) . ?
C14 H14A 0.9800 . ?
C14 H14B 0.9800 . ?
C14 H14C 0.9800 . ?
C15 H15A 0.9800 . ?
C15 H15B 0.9800 . ?
C15 H34C 0.9800 . ?
C16A H16A 0.9800 . ?
C16A H16B 0.9800 . ?
C16A H16C 0.9800 . ?
C16B H16D 0.9800 . ?
C16B H16E 0.9800 . ?
C16B H16F 0.9800 . ?
C17 H17A 0.9800 . ?
C17 H17B 0.9800 . ?
C17 H17C 0.9800 . ?
C18 H18A 0.9800 . ?
C18 H18B 0.9800 . ?
C18 H18C 0.9800 . ?
C19 H19A 0.9800 . ?
C19 H19B 0.9800 . ?
C19 H19C 0.9800 . ?
C20 H20A 0.9800 . ?
C20 H20B 0.9800 . ?
C20 H20C 0.9800 . ?
